data_2204193
loop_
_publ_author_name
'Wang, Hai-Bo'
'Chen, Jia-Hui'
'Wang, Jin-Tang'

_publ_section_title
;
 Methyl {2-[(3-phenyl-1,2,4-oxadiazol-5-yl)methoxy]phenyl}acetate
;
_journal_issue 9
_journal_name_full 'Acta Crystallographica Section E'
_journal_page_first o1478
_journal_page_last o1480
_journal_paper_doi 10.1107/S1600536804018458
_journal_volume 60
_journal_year 2004
_chemical_formula_iupac 'C18 H16 N2 O4'
_chemical_formula_moiety 'C18 H16 N2 O4'
_chemical_formula_sum 'C18 H16 N2 O4'
_chemical_formula_weight 324.33
_chemical_name_systematic
;
Methyl {2-[(3-phenyl-1,2,4-oxadiazol-5-yl)methoxy]phenyl}acetate
;
_space_group_IT_number 2
_symmetry_cell_setting triclinic
_symmetry_space_group_name_Hall '-P 1'
_symmetry_space_group_name_H-M 'P -1'
_atom_sites_solution_hydrogens geom
_atom_sites_solution_primary direct
_atom_sites_solution_secondary difmap
_cell_angle_alpha 77.90(3)
_cell_angle_beta 79.12(3)
_cell_angle_gamma 67.39(3)
_cell_formula_units_Z 2
_cell_length_a 8.7850(18)
_cell_length_b 9.848(2)
_cell_length_c 10.345(2)
_cell_measurement_reflns_used 25
_cell_measurement_temperature 293(2)
_cell_measurement_theta_max 13
_cell_measurement_theta_min 10
_cell_volume 802.0(3)
_computing_cell_refinement 'CAD-4 Software'
_computing_data_collection 'CAD-4 Software (Enraf--Nonius, 1989)'
_computing_data_reduction 'XCAD4 (Harms & Wocadlo, 1995)'
_computing_molecular_graphics 'SHELXTL (Siemens, 1996)'
_computing_publication_material SHELXL97
_computing_structure_refinement 'SHELXL97 (Sheldrick, 1997)'
_computing_structure_solution 'SHELXS97 (Sheldrick, 1997)'
_diffrn_ambient_temperature 293(2)
_diffrn_measured_fraction_theta_full 0.997
_diffrn_measured_fraction_theta_max 0.997
_diffrn_measurement_device_type 'Enraf--Nonius CAD-4'
_diffrn_measurement_method \w/2\q
_diffrn_radiation_monochromator graphite
_diffrn_radiation_source 'fine-focus sealed tube'
_diffrn_radiation_type MoK\a
_diffrn_radiation_wavelength 0.71073
_diffrn_reflns_av_R_equivalents 0.0219
_diffrn_reflns_av_sigmaI/netI 0.0324
_diffrn_reflns_limit_h_max 10
_diffrn_reflns_limit_h_min 0
_diffrn_reflns_limit_k_max 12
_diffrn_reflns_limit_k_min -11
_diffrn_reflns_limit_l_max 12
_diffrn_reflns_limit_l_min -12
_diffrn_reflns_number 3347
_diffrn_reflns_theta_full 25.97
_diffrn_reflns_theta_max 25.97
_diffrn_reflns_theta_min 2.03
_diffrn_standards_decay_% 0
_diffrn_standards_interval_count 200
_diffrn_standards_interval_time 2h
_diffrn_standards_number 3
_exptl_absorpt_coefficient_mu 0.096
_exptl_absorpt_correction_T_max 0.9717
_exptl_absorpt_correction_T_min 0.9625
_exptl_absorpt_correction_type psi-scan
_exptl_absorpt_process_details '(SHELXTL; Siemens, 1996)'
_exptl_crystal_colour Colourless
_exptl_crystal_density_diffrn 1.343
_exptl_crystal_density_method 'not measured'
_exptl_crystal_description Block
_exptl_crystal_F_000 340
_exptl_crystal_size_max 0.40
_exptl_crystal_size_mid 0.30
_exptl_crystal_size_min 0.30
_refine_diff_density_max 0.227
_refine_diff_density_min -0.316
_refine_ls_extinction_method none
_refine_ls_goodness_of_fit_ref 1.166
_refine_ls_hydrogen_treatment constr
_refine_ls_matrix_type full
_refine_ls_number_parameters 217
_refine_ls_number_reflns 3129
_refine_ls_number_restraints 0
_refine_ls_restrained_S_all 1.166
_refine_ls_R_factor_all 0.0878
_refine_ls_R_factor_gt 0.0558
_refine_ls_shift/su_max 0.000
_refine_ls_shift/su_mean 0.000
_refine_ls_structure_factor_coef Fsqd
_refine_ls_weighting_details 'calc w = 1/[\s^2^(Fo^2^)+(0.076P)^2^+0.34P] where P = (Fo^2^+2Fc^2^)/3'
_refine_ls_weighting_scheme calc
_refine_ls_wR_factor_gt 0.1597
_refine_ls_wR_factor_ref 0.1861
_reflns_number_gt 2141
_reflns_number_total 3129
_reflns_threshold_expression I>2\s(I)
_cod_data_source_file lh6245.cif
_cod_data_source_block I
_cod_depositor_comments
;
The following automatic conversions were performed:
'_symmetry_cell_setting' value 'Triclinic' changed to 'triclinic'
according to '/home/saulius/struct/CIF-dictionaries/cif_core.dic'
dictionary named 'cif_core.dic' version 2.4.1 from 2010-06-29.

Automatic conversion script
Id: cif_fix_enum 1527 2010-12-29 10:47:43Z saulius 

The following automatic conversions were performed:

'_symmetry_cell_setting' value 'Triclinic' changed to 'triclinic'
according to /home/saulius/struct/CIF-dictionaries/cif_core.dic
dictionary named 'cif_core.dic' version 2.4.1 from 2010-06-29.

Automatic conversion script
Id: cif_fix_values 1715 2011-07-08 13:25:40Z adriana 
;
_cod_database_code 2204193
_cod_database_fobs_code 2204193

loop_
_symmetry_equiv_pos_as_xyz
'x, y, z'
'-x, -y, -z'

loop_
_atom_site_label
_atom_site_fract_x
_atom_site_fract_y
_atom_site_fract_z
_atom_site_U_iso_or_equiv
_atom_site_adp_type
_atom_site_calc_flag
_atom_site_refinement_flags
_atom_site_occupancy
_atom_site_type_symbol
O1 0.2479(3) 0.4841(2) -0.1489(2) 0.0762(7) Uani d . 1 O
O2 0.2278(2) 0.1422(2) 0.05165(18) 0.0534(5) Uani d . 1 O
O3 0.1390(2) -0.0864(3) 0.3905(2) 0.0711(7) Uani d . 1 O
O4 0.3701(2) -0.2030(2) 0.26622(19) 0.0618(6) Uani d . 1 O
N1 0.1397(4) 0.5793(3) -0.2430(3) 0.0794(9) Uani d . 1 N
N2 0.0624(3) 0.3849(3) -0.1466(2) 0.0530(6) Uani d . 1 N
C1 -0.2137(5) 0.7279(4) -0.5191(4) 0.0782(10) Uani d . 1 C
H1B -0.2143 0.8041 -0.5897 0.094 Uiso calc R 1 H
C2 -0.0981(4) 0.6836(4) -0.4302(3) 0.0694(9) Uani d . 1 C
H2B -0.0214 0.7303 -0.4411 0.083 Uiso calc R 1 H
C3 -0.0962(4) 0.5703(3) -0.3254(3) 0.0529(7) Uani d . 1 C
C4 -0.2143(4) 0.5058(3) -0.3092(3) 0.0632(8) Uani d . 1 C
H4A -0.2161 0.4311 -0.2378 0.076 Uiso calc R 1 H
C5 -0.3303(4) 0.5515(4) -0.3986(4) 0.0739(9) Uani d . 1 C
H5A -0.4100 0.5080 -0.3867 0.089 Uiso calc R 1 H
C6 -0.3272(4) 0.6605(4) -0.5039(3) 0.0740(10) Uani d . 1 C
H6A -0.4025 0.6889 -0.5656 0.089 Uiso calc R 1 H
C7 0.0349(4) 0.5142(3) -0.2375(3) 0.0531(7) Uani d . 1 C
C8 0.1926(3) 0.3738(3) -0.0985(3) 0.0486(6) Uani d . 1 C
C9 0.2904(4) 0.2589(3) 0.0044(3) 0.0553(7) Uani d . 1 C
H9A 0.4053 0.2175 -0.0337 0.066 Uiso calc R 1 H
H9B 0.2877 0.3060 0.0787 0.066 Uiso calc R 1 H
C10 0.2695(3) 0.0319(3) -0.0251(2) 0.0436(6) Uani d . 1 C
C11 0.3642(3) 0.0286(3) -0.1483(3) 0.0491(7) Uani d . 1 C
H11A 0.4031 0.1054 -0.1857 0.059 Uiso calc R 1 H
C12 0.4007(4) -0.0896(3) -0.2154(3) 0.0559(7) Uani d . 1 C
H12A 0.4660 -0.0931 -0.2975 0.067 Uiso calc R 1 H
C13 0.3411(4) -0.2019(3) -0.1617(3) 0.0591(8) Uani d . 1 C
H13A 0.3646 -0.2804 -0.2079 0.071 Uiso calc R 1 H
C14 0.2466(4) -0.1981(3) -0.0393(3) 0.0574(8) Uani d . 1 C
H14A 0.2063 -0.2744 -0.0037 0.069 Uiso calc R 1 H
C15 0.2106(3) -0.0829(3) 0.0315(2) 0.0463(6) Uani d . 1 C
C16 0.1145(3) -0.0810(4) 0.1682(3) 0.0536(7) Uani d . 1 C
H16A 0.0361 0.0191 0.1754 0.064 Uiso calc R 1 H
H16B 0.0515 -0.1458 0.1801 0.064 Uiso calc R 1 H
C17 0.2243(3) -0.1305(3) 0.2768(3) 0.0484(7) Uani d . 1 C
C18 0.2333(4) -0.1292(5) 0.5027(3) 0.0835(11) Uani d . 1 C
H18A 0.1605 -0.0933 0.5798 0.125 Uiso calc R 1 H
H18B 0.3185 -0.0868 0.4825 0.125 Uiso calc R 1 H
H18C 0.2834 -0.2357 0.5202 0.125 Uiso calc R 1 H

loop_
_atom_site_aniso_label
_atom_site_aniso_U_11
_atom_site_aniso_U_22
_atom_site_aniso_U_33
_atom_site_aniso_U_12
_atom_site_aniso_U_13
_atom_site_aniso_U_23
O1 0.0855(16) 0.0648(14) 0.0962(17) -0.0423(12) -0.0490(14) 0.0138(12)
O2 0.0604(12) 0.0550(11) 0.0457(10) -0.0225(9) -0.0088(9) -0.0039(9)
O3 0.0482(11) 0.1049(17) 0.0471(12) -0.0092(11) -0.0118(9) -0.0137(11)
O4 0.0430(11) 0.0860(15) 0.0498(11) -0.0174(10) -0.0117(9) -0.0024(10)
N1 0.093(2) 0.0656(17) 0.092(2) -0.0405(16) -0.0517(18) 0.0208(15)
N2 0.0541(14) 0.0526(13) 0.0558(14) -0.0216(11) -0.0179(11) -0.0008(11)
C1 0.077(2) 0.078(2) 0.063(2) -0.0115(19) -0.0255(18) 0.0093(17)
C2 0.066(2) 0.071(2) 0.066(2) -0.0229(17) -0.0193(16) 0.0068(16)
C3 0.0535(16) 0.0502(15) 0.0526(16) -0.0119(13) -0.0154(13) -0.0077(13)
C4 0.0602(18) 0.0590(18) 0.067(2) -0.0148(15) -0.0246(15) -0.0003(15)
C5 0.062(2) 0.080(2) 0.079(2) -0.0174(17) -0.0246(17) -0.0129(19)
C6 0.0576(19) 0.086(2) 0.065(2) -0.0026(18) -0.0234(16) -0.0149(19)
C7 0.0591(17) 0.0469(15) 0.0546(17) -0.0177(13) -0.0152(13) -0.0058(13)
C8 0.0515(15) 0.0433(14) 0.0547(16) -0.0167(12) -0.0172(12) -0.0062(12)
C9 0.0621(18) 0.0526(16) 0.0553(17) -0.0193(14) -0.0217(14) -0.0061(13)
C10 0.0430(14) 0.0511(15) 0.0389(13) -0.0171(12) -0.0145(11) -0.0020(11)
C11 0.0522(15) 0.0557(16) 0.0420(14) -0.0247(13) -0.0115(12) 0.0028(12)
C12 0.0541(17) 0.076(2) 0.0391(14) -0.0255(15) -0.0057(12) -0.0076(14)
C13 0.0673(19) 0.0619(18) 0.0561(18) -0.0248(15) -0.0191(15) -0.0123(14)
C14 0.0680(19) 0.0625(18) 0.0523(17) -0.0355(15) -0.0191(14) 0.0034(14)
C15 0.0443(14) 0.0563(16) 0.0401(14) -0.0209(12) -0.0157(11) 0.0043(12)
C16 0.0438(15) 0.0716(19) 0.0456(15) -0.0264(14) -0.0105(12) 0.0063(13)
C17 0.0428(15) 0.0596(17) 0.0431(15) -0.0238(13) -0.0051(11) 0.0021(12)
C18 0.063(2) 0.130(3) 0.0474(18) -0.016(2) -0.0186(15) -0.0191(19)

loop_
_atom_type_symbol
_atom_type_description
_atom_type_scat_dispersion_real
_atom_type_scat_dispersion_imag
_atom_type_scat_source
C C 0.0033 0.0016 'International Tables Vol C Tables 4.2.6.8 and 6.1.1.4'
H H 0.0000 0.0000 'International Tables Vol C Tables 4.2.6.8 and 6.1.1.4'
N N 0.0061 0.0033 'International Tables Vol C Tables 4.2.6.8 and 6.1.1.4'
O O 0.0106 0.0060 'International Tables Vol C Tables 4.2.6.8 and 6.1.1.4'

loop_
_geom_angle_atom_site_label_1
_geom_angle_atom_site_label_2
_geom_angle_atom_site_label_3
_geom_angle
_geom_angle_publ_flag
C8 O1 N1 106.2(2) yes
C10 O2 C9 118.2(2) yes
C17 O3 C18 116.0(2) yes
C7 N1 O1 103.3(2) yes
C8 N2 C7 102.5(2) yes
C6 C1 C2 120.4(3) ?
C6 C1 H1B 119.8 ?
C2 C1 H1B 119.8 ?
C3 C2 C1 120.2(3) ?
C3 C2 H2B 119.9 ?
C1 C2 H2B 119.9 ?
C4 C3 C2 118.8(3) ?
C4 C3 C7 120.7(3) ?
C2 C3 C7 120.4(3) ?
C3 C4 C5 120.6(3) ?
C3 C4 H4A 119.7 ?
C5 C4 H4A 119.7 ?
C6 C5 C4 119.8(3) ?
C6 C5 H5A 120.1 ?
C4 C5 H5A 120.1 ?
C5 C6 C1 120.2(3) ?
C5 C6 H6A 119.9 ?
C1 C6 H6A 119.9 ?
N1 C7 N2 114.3(3) yes
N1 C7 C3 122.3(3) yes
N2 C7 C3 123.4(3) ?
N2 C8 O1 113.8(2) yes
N2 C8 C9 131.1(3) yes
O1 C8 C9 115.0(2) ?
O2 C9 C8 112.3(2) yes
O2 C9 H9A 109.1 ?
C8 C9 H9A 109.1 ?
O2 C9 H9B 109.2 ?
C8 C9 H9B 109.1 ?
H9A C9 H9B 107.9 ?
O2 C10 C11 124.7(2) ?
O2 C10 C15 114.7(2) ?
C11 C10 C15 120.6(2) ?
C12 C11 C10 119.6(3) ?
C12 C11 H11A 120.2 ?
C10 C11 H11A 120.2 ?
C13 C12 C11 120.4(3) ?
C13 C12 H12A 119.8 ?
C11 C12 H12A 119.8 ?
C12 C13 C14 119.9(3) ?
C12 C13 H13A 120.0 ?
C14 C13 H13A 120.0 ?
C13 C14 C15 121.1(3) ?
C13 C14 H14A 119.4 ?
C15 C14 H14A 119.4 ?
C14 C15 C10 118.4(2) ?
C14 C15 C16 121.7(2) ?
C10 C15 C16 119.8(3) ?
C17 C16 C15 112.7(2) yes
C17 C16 H16A 109.1 ?
C15 C16 H16A 109.1 ?
C17 C16 H16B 109.1 ?
C15 C16 H16B 109.1 ?
H16A C16 H16B 107.8 ?
O4 C17 O3 122.9(2) yes
O4 C17 C16 125.7(3) yes
O3 C17 C16 111.4(2) ?
O3 C18 H18A 109.5 ?
O3 C18 H18B 109.5 ?
H18A C18 H18B 109.5 ?
O3 C18 H18C 109.5 ?
H18A C18 H18C 109.5 ?
H18B C18 H18C 109.5 ?

loop_
_geom_bond_atom_site_label_1
_geom_bond_atom_site_label_2
_geom_bond_distance
_geom_bond_publ_flag
O1 C8 1.326(3) yes
O1 N1 1.418(3) yes
O2 C10 1.375(3) yes
O2 C9 1.418(3) yes
O3 C17 1.328(3) yes
O3 C18 1.450(4) yes
O4 C17 1.200(3) yes
N1 C7 1.296(4) yes
N2 C8 1.291(3) yes
N2 C7 1.383(4) yes
C1 C6 1.366(5) ?
C1 C2 1.383(5) ?
C1 H1B 0.9300 ?
C2 C3 1.381(4) ?
C2 H2B 0.9300 ?
C3 C4 1.380(4) ?
C3 C7 1.467(4) ?
C4 C5 1.387(4) ?
C4 H4A 0.9300 ?
C5 C6 1.364(5) ?
C5 H5A 0.9300 ?
C6 H6A 0.9300 ?
C8 C9 1.497(4) yes
C9 H9A 0.9700 ?
C9 H9B 0.9700 ?
C10 C11 1.383(4) ?
C10 C15 1.396(4) ?
C11 C12 1.381(4) ?
C11 H11A 0.9300 ?
C12 C13 1.372(4) ?
C12 H12A 0.9300 ?
C13 C14 1.376(4) ?
C13 H13A 0.9300 ?
C14 C15 1.382(4) ?
C14 H14A 0.9300 ?
C15 C16 1.504(4) yes
C16 C17 1.499(4) yes
C16 H16A 0.9700 ?
C16 H16B 0.9700 ?
C18 H18A 0.9600 ?
C18 H18B 0.9600 ?
C18 H18C 0.9600 ?

loop_
_geom_hbond_atom_site_label_D
_geom_hbond_atom_site_label_H
_geom_hbond_atom_site_label_A
_geom_hbond_site_symmetry_A
_geom_hbond_distance_DH
_geom_hbond_distance_HA
_geom_hbond_distance_DA
_geom_hbond_angle_DHA
_geom_hbond_publ_flag
C11 H11A O4 2_655 0.93 2.47 3.319(4) 152 yes
C18 H18A O3 2_556 0.96 2.55 3.272(5) 132 yes
C9 H9A Cg3 2_655 0.97 2.81 3.503(4) 129 yes

loop_
_cod_related_entry_id
_cod_related_entry_database
_cod_related_entry_code
1 ChemSpider 21130512
